data_1508996
loop_
_publ_author_name
'Olekseyuk, I.D.'
'Husak, O.A.'
'Gulay, L.D.'
'Kadykalo, E.M.'
'Parasyuk, O.V.'

_publ_section_title
;
 Phase diagram of the (Ag Ga Se2) - (Cd Se) system and crystal structure
 of the Ag Cd2 Ga Se4 compound
;
_journal_name_full 'Journal of Alloys Compd.'
_journal_page_first 125
_journal_page_last 131
_journal_paper_doi 10.1016/S0925-8388(02)00143-3
_journal_volume 343
_journal_year 2002
_chemical_formula_sum 'Ag0.52 Cd0.96 Ga0.52 Se2'
_chemical_name_systematic 'Silver cadmium gallium selenide (0.52/0.96/0.52/2)'
_space_group_IT_number 186
_symmetry_space_group_name_Hall 'P 6c -2c'
_symmetry_space_group_name_H-M 'P 63 m c'
_cell_angle_alpha 90
_cell_angle_beta 90
_cell_angle_gamma 120
_cell_formula_units_Z 1
_cell_length_a 4.2088
_cell_length_b 4.2088
_cell_length_c 6.8956
_cell_volume 105.784
_citation_journal_id_ASTM JALCEU
_cod_data_source_file silver0-1_122.cif
_cod_data_source_block Ag0.52Cd0.96Ga0.52Se2
_cod_original_cell_volume 105.7838
_cod_database_code 1508996

loop_
_symmetry_equiv_pos_as_xyz
x,y,z
x-y,x,z+1/2
-y,x-y,z
-x,-y,z+1/2
-x+y,-x,z
y,-x+y,z+1/2
y,x,z+1/2
-x+y,y,z
-x,-x+y,z+1/2
-y,-x,z
x-y,-y,z+1/2
x,x-y,z

loop_
_atom_site_label
_atom_site_type_symbol
_atom_site_fract_x
_atom_site_fract_y
_atom_site_fract_z
_atom_site_occupancy
Ag1 Ag+1 0.3333 0.6667 0.3767 0.26
Cd1 Cd+2 0.3333 0.6667 0.3767 0.48
Ga1 Ga+3 0.3333 0.6667 0.3767 0.26
Se1 Se-2 0.3333 0.6667 0 1
